data_1558384
loop_
_publ_author_name
'Jena, Satyam'
'Dhanalakshmi, Pandi'
'Bano, Gulista'
'Thilagar, Pakkirisamy'

_publ_section_title
;
 Delayed Fluorescence, Room Temperature Phosphorescence, and
 Mechanofluorochromic Naphthalimides: Differential Imaging of Normoxia and
 Hypoxia Live Cancer Cells.
;
_journal_issue 26
_journal_name_full 'The journal of physical chemistry. B'
_journal_page_first 5393
_journal_page_last 5406
_journal_paper_doi 10.1021/acs.jpcb.0c04115
_journal_volume 124
_journal_year 2020
_chemical_formula_sum 'C27 H20 N2 O3'
_chemical_formula_weight 420.45
_space_group_crystal_system orthorhombic
_space_group_IT_number 60
_space_group_name_Hall '-P 2n 2ab'
_space_group_name_H-M_alt 'P b c n'
_atom_sites_solution_hydrogens geom
_audit_creation_method SHELXL-2018/3
_cell_angle_alpha 90
_cell_angle_beta 90
_cell_angle_gamma 90
_cell_formula_units_Z 8
_cell_length_a 27.169(5)
_cell_length_b 7.8353(14)
_cell_length_c 19.215(3)
_cell_measurement_reflns_used 3608
_cell_measurement_temperature 296(2)
_cell_measurement_theta_max 25.0
_cell_measurement_theta_min 2.6
_cell_volume 4090.4(12)
_computing_structure_refinement 'SHELXL-2018/3 (Sheldrick, 2018)'
_diffrn_ambient_temperature 296(2)
_diffrn_measured_fraction_theta_full 0.999
_diffrn_measured_fraction_theta_max 0.999
_diffrn_measurement_device_type 'Bruker APEX-II CCD'
_diffrn_measurement_method '\f and \w scans'
_diffrn_radiation_type MoK\a
_diffrn_radiation_wavelength 0.71073
_diffrn_reflns_av_R_equivalents 0.0429
_diffrn_reflns_av_unetI/netI 0.0221
_diffrn_reflns_Laue_measured_fraction_full 0.999
_diffrn_reflns_Laue_measured_fraction_max 0.999
_diffrn_reflns_limit_h_max 32
_diffrn_reflns_limit_h_min -32
_diffrn_reflns_limit_k_max 9
_diffrn_reflns_limit_k_min -9
_diffrn_reflns_limit_l_max 22
_diffrn_reflns_limit_l_min -22
_diffrn_reflns_number 59124
_diffrn_reflns_point_group_measured_fraction_full 0.999
_diffrn_reflns_point_group_measured_fraction_max 0.999
_diffrn_reflns_theta_full 24.999
_diffrn_reflns_theta_max 24.999
_diffrn_reflns_theta_min 2.597
_exptl_absorpt_coefficient_mu 0.090
_exptl_crystal_colour red
_exptl_crystal_density_diffrn 1.365
_exptl_crystal_description needle
_exptl_crystal_F_000 1760
_refine_diff_density_max 0.681
_refine_diff_density_min -0.624
_refine_diff_density_rms 0.050
_refine_ls_extinction_method none
_refine_ls_goodness_of_fit_ref 1.079
_refine_ls_hydrogen_treatment constr
_refine_ls_matrix_type full
_refine_ls_number_parameters 291
_refine_ls_number_reflns 3608
_refine_ls_number_restraints 0
_refine_ls_restrained_S_all 1.079
_refine_ls_R_factor_all 0.0897
_refine_ls_R_factor_gt 0.0749
_refine_ls_shift/su_max 0.000
_refine_ls_shift/su_mean 0.000
_refine_ls_structure_factor_coef Fsqd
_refine_ls_weighting_details 'w=1/[\s^2^(Fo^2^)+(0.0598P)^2^+5.0636P] where P=(Fo^2^+2Fc^2^)/3'
_refine_ls_weighting_scheme calc
_refine_ls_wR_factor_gt 0.1766
_refine_ls_wR_factor_ref 0.1863
_reflns_Friedel_coverage 0.000
_reflns_number_gt 2984
_reflns_number_total 3608
_reflns_threshold_expression 'I > 2\s(I)'
_cod_data_source_file jp0c04115_si_001.cif
_cod_data_source_block Compound2
_cod_depositor_comments 'Adding full bibliography for 1558383--1558387.cif.'
_cod_database_code 1558384
_shelx_shelxl_version_number 2018/3
_shelx_space_group_comment
;
The symmetry employed for this shelxl refinement is uniquely defined
by the following loop, which should always be used as a source of
symmetry information in preference to the above space-group names.
They are only intended as comments.
;

loop_
_space_group_symop_operation_xyz
'x, y, z'
'x+1/2, -y+1/2, -z'
'-x, y, -z+1/2'
'-x+1/2, -y+1/2, z+1/2'
'-x, -y, -z'
'-x-1/2, y-1/2, z'
'x, -y, z-1/2'
'x-1/2, y-1/2, -z-1/2'

loop_
_atom_site_label
_atom_site_type_symbol
_atom_site_fract_x
_atom_site_fract_y
_atom_site_fract_z
_atom_site_U_iso_or_equiv
_atom_site_adp_type
_atom_site_occupancy
_atom_site_site_symmetry_order
_atom_site_calc_flag
_atom_site_refinement_flags_posn
_atom_site_refinement_flags_adp
_atom_site_refinement_flags_occupancy
_atom_site_disorder_assembly
_atom_site_disorder_group
C26 C -0.13543(11) 0.5434(5) 0.15843(18) 0.0745(10) Uani 1 1 d . . . . .
H17 H -0.161762 0.575805 0.189008 0.112 Uiso 1 1 calc R U . . .
H15 H -0.139490 0.426269 0.144889 0.112 Uiso 1 1 calc R U . . .
H16 H -0.135932 0.614581 0.117787 0.112 Uiso 1 1 calc R U . . .
O3 O -0.05594(10) 0.2284(6) 0.19658(16) 0.1226(14) Uani 1 1 d . . . . .
C22 C 0.11973(11) 0.4774(4) 0.03313(15) 0.0547(7) Uani 1 1 d . . . . .
H13 H 0.151386 0.451872 0.017927 0.066 Uiso 1 1 calc R U . . .
C25 C -0.08884(14) 0.5636(11) 0.1940(3) 0.192(4) Uani 1 1 d . . . . .
H14 H -0.092817 0.462818 0.223722 0.230 Uiso 1 1 calc R U . . .
O1 O 0.26019(7) 0.1078(3) 0.02942(11) 0.0731(7) Uani 1 1 d . . . . .
C27 C -0.07974(14) 0.6756(7) 0.2486(2) 0.1012(16) Uani 1 1 d . . . . .
H18 H -0.079384 0.790568 0.231238 0.152 Uiso 1 1 calc R U . . .
H20 H -0.048418 0.649566 0.269098 0.152 Uiso 1 1 calc R U . . .
H19 H -0.105117 0.664254 0.283002 0.152 Uiso 1 1 calc R U . . .
N2 N -0.04520(10) 0.4967(7) 0.1559(2) 0.0958(13) Uani 1 1 d . . . . .
C17 C -0.03048(12) 0.3287(7) 0.16398(18) 0.0823(13) Uani 1 1 d . . . . .
C16 C 0.01770(10) 0.2816(5) 0.13405(15) 0.0591(8) Uani 1 1 d . . . . .
C24 C 0.04529(9) 0.3997(4) 0.09555(14) 0.0503(7) Uani 1 1 d . . . . .
C23 C 0.09346(10) 0.3565(4) 0.07180(14) 0.0474(6) Uani 1 1 d . . . . .
C13 C 0.11211(10) 0.1946(4) 0.08966(14) 0.0513(7) Uani 1 1 d . . . . .
N1 N 0.16178(8) 0.1528(4) 0.07125(13) 0.0590(7) Uani 1 1 d . . . . .
C1 C 0.17282(10) 0.0902(4) 0.00461(14) 0.0490(7) Uani 1 1 d . . . . .
C6 C 0.22191(11) 0.0658(4) -0.01435(15) 0.0542(7) Uani 1 1 d . . . . .
C5 C 0.23406(13) -0.0024(5) -0.07748(16) 0.0683(9) Uani 1 1 d . . . . .
H4 H 0.266960 -0.019013 -0.089007 0.082 Uiso 1 1 calc R U . . .
C4 C 0.19783(15) -0.0465(5) -0.12399(18) 0.0733(10) Uani 1 1 d . . . . .
H3 H 0.206185 -0.093981 -0.166753 0.088 Uiso 1 1 calc R U . . .
C21 C 0.09968(15) 0.6316(5) 0.01747(19) 0.0748(10) Uani 1 1 d . . . . .
H12 H 0.117246 0.709119 -0.009471 0.090 Uiso 1 1 calc R U . . .
C20 C 0.05235(15) 0.6744(5) 0.0419(2) 0.0777(11) Uani 1 1 d . . . . .
H11 H 0.038846 0.780313 0.031327 0.093 Uiso 1 1 calc R U . . .
C19 C 0.02615(11) 0.5598(4) 0.08131(17) 0.0604(8) Uani 1 1 d . . . . .
C18 C -0.02202(15) 0.6109(6) 0.1121(2) 0.0908(15) Uani 1 1 d . . . . .
O2 O -0.03864(13) 0.7530(5) 0.0999(2) 0.1347(15) Uani 1 1 d . . . . .
C12 C 0.20074(10) 0.2098(4) 0.11399(14) 0.0484(7) Uani 1 1 d . . . . .
C7 C 0.24907(11) 0.1872(4) 0.09177(14) 0.0518(7) Uani 1 1 d . . . . .
C2 C 0.13663(12) 0.0482(4) -0.04312(15) 0.0567(7) Uani 1 1 d . . . . .
H1 H 0.103696 0.066204 -0.032144 0.068 Uiso 1 1 calc R U . . .
C3 C 0.14921(14) -0.0205(4) -0.10728(17) 0.0675(9) Uani 1 1 d . . . . .
H2 H 0.124708 -0.049001 -0.139015 0.081 Uiso 1 1 calc R U . . .
C8 C 0.28785(11) 0.2397(4) 0.13186(17) 0.0601(8) Uani 1 1 d . . . . .
H5 H 0.319893 0.224727 0.115982 0.072 Uiso 1 1 calc R U . . .
C9 C 0.27960(11) 0.3146(4) 0.19550(18) 0.0633(8) Uani 1 1 d . . . . .
H6 H 0.305973 0.349920 0.222782 0.076 Uiso 1 1 calc R U . . .
C10 C 0.23249(12) 0.3366(4) 0.21840(16) 0.0609(8) Uani 1 1 d . . . . .
H7 H 0.226833 0.386757 0.261535 0.073 Uiso 1 1 calc R U . . .
C11 C 0.19303(11) 0.2849(4) 0.17791(16) 0.0575(8) Uani 1 1 d . . . . .
H8 H 0.161081 0.301114 0.193979 0.069 Uiso 1 1 calc R U . . .
C14 C 0.08398(12) 0.0804(4) 0.12531(16) 0.0619(8) Uani 1 1 d . . . . .
H9 H 0.096510 -0.027412 0.135155 0.074 Uiso 1 1 calc R U . . .
C15 C 0.03644(13) 0.1231(5) 0.14734(18) 0.0737(10) Uani 1 1 d . . . . .
H10 H 0.017520 0.043235 0.171134 0.088 Uiso 1 1 calc R U . . .

loop_
_atom_site_aniso_label
_atom_site_aniso_U_11
_atom_site_aniso_U_22
_atom_site_aniso_U_33
_atom_site_aniso_U_23
_atom_site_aniso_U_13
_atom_site_aniso_U_12
C26 0.0384(15) 0.114(3) 0.071(2) -0.009(2) 0.0054(15) 0.0047(17)
O3 0.0540(15) 0.231(4) 0.0828(19) 0.014(2) 0.0182(14) -0.026(2)
C22 0.0488(15) 0.0588(18) 0.0563(16) -0.0035(14) 0.0033(13) -0.0059(14)
C25 0.037(2) 0.355(10) 0.183(5) -0.189(7) -0.002(3) 0.032(4)
O1 0.0456(12) 0.113(2) 0.0604(12) -0.0166(13) 0.0026(9) 0.0189(12)
C27 0.066(2) 0.164(4) 0.074(2) -0.042(3) -0.0044(19) 0.027(3)
N2 0.0358(15) 0.159(4) 0.093(2) -0.059(3) 0.0019(15) 0.006(2)
C17 0.0427(18) 0.148(4) 0.0562(19) -0.025(2) -0.0010(15) -0.009(2)
C16 0.0407(15) 0.087(2) 0.0495(16) -0.0119(16) -0.0033(12) -0.0029(15)
C24 0.0352(13) 0.0719(19) 0.0439(14) -0.0162(13) -0.0062(11) 0.0025(13)
C23 0.0420(14) 0.0577(16) 0.0424(14) -0.0078(12) -0.0028(11) -0.0024(12)
C13 0.0450(15) 0.0599(17) 0.0490(15) -0.0059(13) -0.0011(12) 0.0027(13)
N1 0.0415(13) 0.0821(18) 0.0534(14) -0.0140(13) -0.0013(10) 0.0144(12)
C1 0.0530(16) 0.0486(15) 0.0454(14) 0.0006(12) 0.0004(12) 0.0091(13)
C6 0.0532(17) 0.0596(18) 0.0498(15) 0.0023(13) 0.0059(13) 0.0102(14)
C5 0.068(2) 0.080(2) 0.0570(18) -0.0074(17) 0.0149(16) 0.0091(18)
C4 0.092(3) 0.074(2) 0.0537(18) -0.0101(17) 0.0144(18) 0.0033(19)
C21 0.092(3) 0.063(2) 0.070(2) 0.0052(17) -0.0073(19) -0.0119(19)
C20 0.090(3) 0.060(2) 0.083(2) -0.0152(19) -0.032(2) 0.018(2)
C19 0.0510(17) 0.069(2) 0.0617(18) -0.0174(16) -0.0167(14) 0.0044(15)
C18 0.063(2) 0.104(3) 0.105(3) -0.056(3) -0.043(2) 0.044(2)
O2 0.102(2) 0.123(3) 0.180(4) -0.054(3) -0.053(2) 0.059(2)
C12 0.0432(14) 0.0546(16) 0.0475(15) 0.0021(13) -0.0017(12) 0.0097(12)
C7 0.0463(14) 0.0589(17) 0.0502(15) 0.0043(13) 0.0027(13) 0.0106(13)
C2 0.0588(17) 0.0573(18) 0.0539(16) -0.0006(14) -0.0022(14) 0.0035(14)
C3 0.085(2) 0.065(2) 0.0527(17) -0.0031(15) -0.0061(16) -0.0065(18)
C8 0.0432(16) 0.067(2) 0.070(2) 0.0037(16) -0.0011(14) 0.0057(14)
C9 0.0532(18) 0.066(2) 0.070(2) 0.0003(17) -0.0138(15) 0.0007(15)
C10 0.0636(19) 0.0640(19) 0.0551(17) -0.0071(15) -0.0077(14) 0.0083(16)
C11 0.0478(16) 0.069(2) 0.0556(17) -0.0057(15) 0.0002(13) 0.0110(14)
C14 0.0611(19) 0.0602(19) 0.0645(19) 0.0040(16) 0.0014(15) -0.0003(15)
C15 0.060(2) 0.097(3) 0.064(2) 0.0040(19) 0.0060(16) -0.021(2)

loop_
_atom_type_symbol
_atom_type_description
_atom_type_scat_dispersion_real
_atom_type_scat_dispersion_imag
_atom_type_scat_source
C C 0.0033 0.0016 'International Tables Vol C Tables 4.2.6.8 and 6.1.1.4'
H H 0.0000 0.0000 'International Tables Vol C Tables 4.2.6.8 and 6.1.1.4'
N N 0.0061 0.0033 'International Tables Vol C Tables 4.2.6.8 and 6.1.1.4'
O O 0.0106 0.0060 'International Tables Vol C Tables 4.2.6.8 and 6.1.1.4'

loop_
_geom_angle_atom_site_label_1
_geom_angle_atom_site_label_2
_geom_angle_atom_site_label_3
_geom_angle
_geom_angle_site_symmetry_1
_geom_angle_site_symmetry_3
_geom_angle_publ_flag
C25 C26 H17 109.5 . . ?
C25 C26 H15 109.5 . . ?
H17 C26 H15 109.5 . . ?
C25 C26 H16 109.5 . . ?
H17 C26 H16 109.5 . . ?
H15 C26 H16 109.5 . . ?
C21 C22 C23 121.0(3) . . ?
C21 C22 H13 119.5 . . ?
C23 C22 H13 119.5 . . ?
C27 C25 C26 125.5(4) . . ?
C27 C25 N2 116.9(4) . . ?
C26 C25 N2 115.1(3) . . ?
C27 C25 H14 95.2 . . ?
C26 C25 H14 95.2 . . ?
N2 C25 H14 95.2 . . ?
C6 O1 C7 118.1(2) . . ?
C25 C27 H18 109.5 . . ?
C25 C27 H20 109.5 . . ?
H18 C27 H20 109.5 . . ?
C25 C27 H19 109.5 . . ?
H18 C27 H19 109.5 . . ?
H20 C27 H19 109.5 . . ?
C18 N2 C17 123.6(3) . . ?
C18 N2 C25 115.8(5) . . ?
C17 N2 C25 120.7(5) . . ?
O3 C17 N2 120.4(4) . . ?
O3 C17 C16 122.8(5) . . ?
N2 C17 C16 116.8(4) . . ?
C15 C16 C24 120.0(3) . . ?
C15 C16 C17 119.0(4) . . ?
C24 C16 C17 121.0(4) . . ?
C19 C24 C16 120.1(3) . . ?
C19 C24 C23 119.7(3) . . ?
C16 C24 C23 120.2(3) . . ?
C22 C23 C13 123.8(3) . . ?
C22 C23 C24 118.5(3) . . ?
C13 C23 C24 117.7(3) . . ?
C14 C13 C23 120.8(3) . . ?
C14 C13 N1 120.2(3) . . ?
C23 C13 N1 118.9(3) . . ?
C1 N1 C12 118.7(2) . . ?
C1 N1 C13 120.4(2) . . ?
C12 N1 C13 119.4(2) . . ?
C2 C1 C6 118.3(3) . . ?
C2 C1 N1 122.4(3) . . ?
C6 C1 N1 119.3(3) . . ?
C5 C6 O1 117.0(3) . . ?
C5 C6 C1 121.1(3) . . ?
O1 C6 C1 122.0(2) . . ?
C6 C5 C4 120.2(3) . . ?
C6 C5 H4 119.9 . . ?
C4 C5 H4 119.9 . . ?
C5 C4 C3 120.0(3) . . ?
C5 C4 H3 120.0 . . ?
C3 C4 H3 120.0 . . ?
C22 C21 C20 120.2(3) . . ?
C22 C21 H12 119.9 . . ?
C20 C21 H12 119.9 . . ?
C19 C20 C21 120.1(3) . . ?
C19 C20 H11 120.0 . . ?
C21 C20 H11 120.0 . . ?
C20 C19 C24 120.4(3) . . ?
C20 C19 C18 119.9(4) . . ?
C24 C19 C18 119.6(4) . . ?
O2 C18 N2 122.6(5) . . ?
O2 C18 C19 119.5(5) . . ?
N2 C18 C19 117.9(4) . . ?
C11 C12 C7 118.1(3) . . ?
C11 C12 N1 122.6(2) . . ?
C7 C12 N1 119.3(2) . . ?
C8 C7 O1 117.0(3) . . ?
C8 C7 C12 121.0(3) . . ?
O1 C7 C12 121.9(3) . . ?
C1 C2 C3 120.4(3) . . ?
C1 C2 H1 119.8 . . ?
C3 C2 H1 119.8 . . ?
C4 C3 C2 120.1(3) . . ?
C4 C3 H2 119.9 . . ?
C2 C3 H2 119.9 . . ?
C7 C8 C9 120.2(3) . . ?
C7 C8 H5 119.9 . . ?
C9 C8 H5 119.9 . . ?
C10 C9 C8 119.6(3) . . ?
C10 C9 H6 120.2 . . ?
C8 C9 H6 120.2 . . ?
C9 C10 C11 120.5(3) . . ?
C9 C10 H7 119.7 . . ?
C11 C10 H7 119.7 . . ?
C12 C11 C10 120.5(3) . . ?
C12 C11 H8 119.7 . . ?
C10 C11 H8 119.7 . . ?
C13 C14 C15 120.9(3) . . ?
C13 C14 H9 119.6 . . ?
C15 C14 H9 119.6 . . ?
C16 C15 C14 120.3(3) . . ?
C16 C15 H10 119.8 . . ?
C14 C15 H10 119.8 . . ?

loop_
_geom_bond_atom_site_label_1
_geom_bond_atom_site_label_2
_geom_bond_distance
_geom_bond_site_symmetry_2
_geom_bond_publ_flag
C26 C25 1.448(5) . ?
C26 H17 0.9600 . ?
C26 H15 0.9600 . ?
C26 H16 0.9600 . ?
O3 C17 1.220(5) . ?
C22 C21 1.359(5) . ?
C22 C23 1.400(4) . ?
C22 H13 0.9300 . ?
C25 C27 1.389(6) . ?
C25 N2 1.489(5) . ?
C25 H14 0.9800 . ?
O1 C6 1.377(4) . ?
O1 C7 1.383(3) . ?
C27 H18 0.9600 . ?
C27 H20 0.9600 . ?
C27 H19 0.9600 . ?
N2 C18 1.381(6) . ?
N2 C17 1.384(6) . ?
C17 C16 1.477(5) . ?
C16 C15 1.367(5) . ?
C16 C24 1.402(4) . ?
C24 C19 1.385(4) . ?
C24 C23 1.427(4) . ?
C23 C13 1.409(4) . ?
C13 C14 1.362(4) . ?
C13 N1 1.433(3) . ?
N1 C1 1.404(4) . ?
N1 C12 1.412(4) . ?
C1 C2 1.384(4) . ?
C1 C6 1.396(4) . ?
C6 C5 1.366(4) . ?
C5 C4 1.374(5) . ?
C5 H4 0.9300 . ?
C4 C3 1.374(5) . ?
C4 H3 0.9300 . ?
C21 C20 1.409(5) . ?
C21 H12 0.9300 . ?
C20 C19 1.373(5) . ?
C20 H11 0.9300 . ?
C19 C18 1.491(5) . ?
C18 O2 1.224(5) . ?
C12 C11 1.378(4) . ?
C12 C7 1.392(4) . ?
C7 C8 1.368(4) . ?
C2 C3 1.388(4) . ?
C2 H1 0.9300 . ?
C3 H2 0.9300 . ?
C8 C9 1.375(5) . ?
C8 H5 0.9300 . ?
C9 C10 1.364(4) . ?
C9 H6 0.9300 . ?
C10 C11 1.385(4) . ?
C10 H7 0.9300 . ?
C11 H8 0.9300 . ?
C14 C15 1.400(5) . ?
C14 H9 0.9300 . ?
C15 H10 0.9300 . ?

loop_
_geom_torsion_atom_site_label_1
_geom_torsion_atom_site_label_2
_geom_torsion_atom_site_label_3
_geom_torsion_atom_site_label_4
_geom_torsion
_geom_torsion_site_symmetry_1
_geom_torsion_site_symmetry_2
_geom_torsion_site_symmetry_3
_geom_torsion_site_symmetry_4
_geom_torsion_publ_flag
C27 C25 N2 C18 -73.5(8) . . . . ?
C26 C25 N2 C18 89.8(7) . . . . ?
C27 C25 N2 C17 107.8(7) . . . . ?
C26 C25 N2 C17 -88.9(7) . . . . ?
C18 N2 C17 O3 -170.8(3) . . . . ?
C25 N2 C17 O3 7.8(5) . . . . ?
C18 N2 C17 C16 11.7(5) . . . . ?
C25 N2 C17 C16 -169.7(3) . . . . ?
O3 C17 C16 C15 -4.8(5) . . . . ?
N2 C17 C16 C15 172.7(3) . . . . ?
O3 C17 C16 C24 178.5(3) . . . . ?
N2 C17 C16 C24 -4.0(4) . . . . ?
C15 C16 C24 C19 179.2(3) . . . . ?
C17 C16 C24 C19 -4.1(4) . . . . ?
C15 C16 C24 C23 -1.7(4) . . . . ?
C17 C16 C24 C23 174.9(3) . . . . ?
C21 C22 C23 C13 179.9(3) . . . . ?
C21 C22 C23 C24 -1.0(4) . . . . ?
C19 C24 C23 C22 -1.4(4) . . . . ?
C16 C24 C23 C22 179.6(3) . . . . ?
C19 C24 C23 C13 177.7(2) . . . . ?
C16 C24 C23 C13 -1.3(4) . . . . ?
C22 C23 C13 C14 -177.6(3) . . . . ?
C24 C23 C13 C14 3.3(4) . . . . ?
C22 C23 C13 N1 3.9(4) . . . . ?
C24 C23 C13 N1 -175.1(2) . . . . ?
C14 C13 N1 C1 97.3(4) . . . . ?
C23 C13 N1 C1 -84.3(4) . . . . ?
C14 C13 N1 C12 -96.8(4) . . . . ?
C23 C13 N1 C12 81.6(3) . . . . ?
C12 N1 C1 C2 -173.3(3) . . . . ?
C13 N1 C1 C2 -7.3(4) . . . . ?
C12 N1 C1 C6 7.9(4) . . . . ?
C13 N1 C1 C6 173.9(3) . . . . ?
C7 O1 C6 C5 175.9(3) . . . . ?
C7 O1 C6 C1 -4.5(4) . . . . ?
C2 C1 C6 C5 -2.0(5) . . . . ?
N1 C1 C6 C5 176.9(3) . . . . ?
C2 C1 C6 O1 178.5(3) . . . . ?
N1 C1 C6 O1 -2.6(4) . . . . ?
O1 C6 C5 C4 -179.7(3) . . . . ?
C1 C6 C5 C4 0.8(5) . . . . ?
C6 C5 C4 C3 0.6(6) . . . . ?
C23 C22 C21 C20 1.9(5) . . . . ?
C22 C21 C20 C19 -0.4(5) . . . . ?
C21 C20 C19 C24 -2.0(5) . . . . ?
C21 C20 C19 C18 174.8(3) . . . . ?
C16 C24 C19 C20 -178.1(3) . . . . ?
C23 C24 C19 C20 2.9(4) . . . . ?
C16 C24 C19 C18 5.1(4) . . . . ?
C23 C24 C19 C18 -173.9(3) . . . . ?
C17 N2 C18 O2 171.9(3) . . . . ?
C25 N2 C18 O2 -6.7(5) . . . . ?
C17 N2 C18 C19 -10.8(5) . . . . ?
C25 N2 C18 C19 170.6(3) . . . . ?
C20 C19 C18 O2 2.6(5) . . . . ?
C24 C19 C18 O2 179.4(3) . . . . ?
C20 C19 C18 N2 -174.9(3) . . . . ?
C24 C19 C18 N2 1.9(4) . . . . ?
C1 N1 C12 C11 175.0(3) . . . . ?
C13 N1 C12 C11 8.8(4) . . . . ?
C1 N1 C12 C7 -6.1(4) . . . . ?
C13 N1 C12 C7 -172.3(3) . . . . ?
C6 O1 C7 C8 -175.0(3) . . . . ?
C6 O1 C7 C12 6.5(4) . . . . ?
C11 C12 C7 C8 -0.7(4) . . . . ?
N1 C12 C7 C8 -179.6(3) . . . . ?
C11 C12 C7 O1 177.8(3) . . . . ?
N1 C12 C7 O1 -1.1(4) . . . . ?
C6 C1 C2 C3 1.7(4) . . . . ?
N1 C1 C2 C3 -177.1(3) . . . . ?
C5 C4 C3 C2 -0.8(5) . . . . ?
C1 C2 C3 C4 -0.4(5) . . . . ?
O1 C7 C8 C9 -177.9(3) . . . . ?
C12 C7 C8 C9 0.7(5) . . . . ?
C7 C8 C9 C10 -0.2(5) . . . . ?
C8 C9 C10 C11 -0.3(5) . . . . ?
C7 C12 C11 C10 0.2(5) . . . . ?
N1 C12 C11 C10 179.1(3) . . . . ?
C9 C10 C11 C12 0.3(5) . . . . ?
C23 C13 C14 C15 -2.3(5) . . . . ?
N1 C13 C14 C15 176.1(3) . . . . ?
C24 C16 C15 C14 2.8(5) . . . . ?
C17 C16 C15 C14 -173.9(3) . . . . ?
C13 C14 C15 C16 -0.8(5) . . . . ?
